data_2220147
loop_
_publ_author_name
'Li, Xueshu'
'Parkin, Sean'
'Robertson, Larry W.'
'Lehmler, Hans-Joachim'

_publ_section_title
;
 4'-Chlorobiphenyl-4-yl 2,2,2-trichloroethyl sulfate
;
_journal_coeditor_code DN2403
_journal_issue 12
_journal_name_full 'Acta Crystallographica Section E'
_journal_page_first o2464
_journal_paper_doi 10.1107/S1600536808038865
_journal_volume 64
_journal_year 2008
_chemical_formula_iupac 'C14 H10 Cl4 O4 S'
_chemical_formula_moiety 'C14 H10 Cl4 O4 S'
_chemical_formula_sum 'C14 H10 Cl4 O4 S'
_chemical_formula_weight 416.08
_chemical_name_systematic
;
4'-Chlorobiphenyl-4-yl 2,2,2-trichloroethyl sulfate
;
_space_group_IT_number 29
_symmetry_cell_setting orthorhombic
_symmetry_space_group_name_Hall 'P 2c -2ac'
_symmetry_space_group_name_H-M 'P c a 21'
_atom_sites_solution_hydrogens geom
_atom_sites_solution_primary direct
_atom_sites_solution_secondary difmap
_audit_creation_method SHELXL-97
_cell_angle_alpha 90.00
_cell_angle_beta 90.00
_cell_angle_gamma 90.00
_cell_formula_units_Z 8
_cell_length_a 9.6305(19)
_cell_length_b 30.273(6)
_cell_length_c 11.330(2)
_cell_measurement_reflns_used 4257
_cell_measurement_temperature 90.0(2)
_cell_measurement_theta_max 27.5
_cell_measurement_theta_min 1.00
_cell_volume 3303.2(11)
_computing_cell_refinement 'SCALEPACK (Otwinowski & Minor, 1997)'
_computing_data_collection 'COLLECT (Nonius, 1998)'
_computing_data_reduction 'DENZO-SMN (Otwinowski & Minor, 1997)'
_computing_molecular_graphics 'XP in SHELXTL (Sheldrick, 2008)'
_computing_publication_material
;
SHELX97 (Sheldrick, 2008) and local procedures
;
_computing_structure_refinement 'SHELXL97 (Sheldrick, 2008)'
_computing_structure_solution 'SHELXS97 (Sheldrick, 2008)'
_diffrn_ambient_temperature 90.0(2)
_diffrn_detector_area_resol_mean 18
_diffrn_measured_fraction_theta_full 0.998
_diffrn_measured_fraction_theta_max 0.998
_diffrn_measurement_device_type 'Nonius KappaCCD'
_diffrn_measurement_method '\w scans at fixed \c = 55\%'
_diffrn_radiation_monochromator graphite
_diffrn_radiation_source 'fine-focus sealed tube'
_diffrn_radiation_type MoK\a
_diffrn_radiation_wavelength 0.71073
_diffrn_reflns_av_R_equivalents 0.0631
_diffrn_reflns_av_sigmaI/netI 0.0671
_diffrn_reflns_limit_h_max 12
_diffrn_reflns_limit_h_min -12
_diffrn_reflns_limit_k_max 38
_diffrn_reflns_limit_k_min -39
_diffrn_reflns_limit_l_max 14
_diffrn_reflns_limit_l_min -11
_diffrn_reflns_number 25566
_diffrn_reflns_theta_full 27.49
_diffrn_reflns_theta_max 27.49
_diffrn_reflns_theta_min 2.22
_diffrn_standards_number 0
_exptl_absorpt_coefficient_mu 0.858
_exptl_absorpt_correction_T_max 0.861
_exptl_absorpt_correction_T_min 0.679
_exptl_absorpt_correction_type multi-scan
_exptl_absorpt_process_details '(SCALEPACK; Otwinowski & Minor, 1997)'
_exptl_crystal_colour colourless
_exptl_crystal_density_diffrn 1.673
_exptl_crystal_density_method 'not measured'
_exptl_crystal_description block
_exptl_crystal_F_000 1680
_exptl_crystal_size_max 0.40
_exptl_crystal_size_mid 0.34
_exptl_crystal_size_min 0.18
_refine_diff_density_max 0.512
_refine_diff_density_min -0.563
_refine_ls_abs_structure_details 'Flack (1983), 2481 Friedel Pairs'
_refine_ls_abs_structure_Flack 0.44(7)
_refine_ls_extinction_method none
_refine_ls_goodness_of_fit_ref 1.053
_refine_ls_hydrogen_treatment constr
_refine_ls_matrix_type full
_refine_ls_number_parameters 415
_refine_ls_number_reflns 6476
_refine_ls_number_restraints 1
_refine_ls_restrained_S_all 1.052
_refine_ls_R_factor_all 0.0744
_refine_ls_R_factor_gt 0.0438
_refine_ls_shift/su_max 0.001
_refine_ls_shift/su_mean 0.000
_refine_ls_structure_factor_coef Fsqd
_refine_ls_weighting_details 'calc w=1/[\s^2^(Fo^2^)+(0.0569P)^2^] where P=(Fo^2^+2Fc^2^)/3'
_refine_ls_weighting_scheme calc
_refine_ls_wR_factor_gt 0.0958
_refine_ls_wR_factor_ref 0.1090
_reflns_number_gt 4862
_reflns_number_total 6476
_reflns_threshold_expression I>2\s(I)
_cod_data_source_file dn2403.cif
_cod_data_source_block I
_cod_original_cell_volume 3303.3(11)
_cod_database_code 2220147
_cod_database_fobs_code 2220147

loop_
_symmetry_equiv_pos_as_xyz
'x, y, z'
'-x, -y, z+1/2'
'x+1/2, -y, z'
'-x+1/2, y, z+1/2'

loop_
_atom_site_type_symbol
_atom_site_label
_atom_site_fract_x
_atom_site_fract_y
_atom_site_fract_z
_atom_site_U_iso_or_equiv
_atom_site_adp_type
_atom_site_calc_flag
_atom_site_refinement_flags
_atom_site_occupancy
S S1A 0.37972(11) 0.52517(4) 0.22349(11) 0.0182(3) Uani d . 1
O O1A 0.4951(3) 0.55663(9) 0.2732(3) 0.0189(7) Uani d . 1
O O2A 0.3525(3) 0.49236(9) 0.3284(3) 0.0162(7) Uani d . 1
O O3A 0.2535(3) 0.54799(8) 0.2091(3) 0.0228(7) Uani d . 1
O O4A 0.4438(3) 0.50234(10) 0.1291(3) 0.0219(7) Uani d . 1
Cl Cl1A 0.32327(13) 0.81401(4) 0.83893(12) 0.0332(3) Uani d . 1
Cl Cl2A 0.34106(12) 0.39176(4) 0.28495(11) 0.0249(3) Uani d . 1
Cl Cl3A 0.55811(11) 0.39177(4) 0.46162(11) 0.0250(3) Uani d . 1
Cl Cl4A 0.28608(11) 0.42787(4) 0.51617(10) 0.0251(3) Uani d . 1
C C1A 0.4100(4) 0.66199(14) 0.5036(4) 0.0185(10) Uani d . 1
C C2A 0.4593(5) 0.66887(14) 0.3888(4) 0.0253(10) Uani d . 1
H H2A 0.4777 0.6981 0.3627 0.030 Uiso calc R 1
C C3A 0.4817(4) 0.63383(14) 0.3129(4) 0.0255(11) Uani d . 1
H H3A 0.5129 0.6390 0.2346 0.031 Uiso calc R 1
C C4A 0.4583(4) 0.59162(14) 0.3517(4) 0.0169(10) Uani d . 1
C C5A 0.4137(4) 0.58287(15) 0.4644(4) 0.0192(10) Uani d . 1
H H5A 0.4002 0.5534 0.4905 0.023 Uiso calc R 1
C C6A 0.3889(4) 0.61848(14) 0.5396(4) 0.0203(11) Uani d . 1
H H6A 0.3567 0.6129 0.6174 0.024 Uiso calc R 1
C C7A 0.4706(4) 0.46577(13) 0.3666(4) 0.0171(10) Uani d . 1
H H7A1 0.5192 0.4804 0.4329 0.021 Uiso calc R 1
H H7A2 0.5371 0.4619 0.3008 0.021 Uiso calc R 1
C C8A 0.4136(4) 0.42113(14) 0.4058(4) 0.0174(10) Uani d . 1
C C1'A 0.3849(4) 0.69949(14) 0.5865(4) 0.0202(10) Uani d . 1
C C2'A 0.3782(4) 0.69245(14) 0.7090(4) 0.0229(10) Uani d . 1
H H2'A 0.3882 0.6634 0.7393 0.028 Uiso calc R 1
C C3'A 0.3573(5) 0.72738(14) 0.7862(4) 0.0278(11) Uani d . 1
H H3'A 0.3519 0.7224 0.8689 0.033 Uiso calc R 1
C C4'A 0.3444(5) 0.76930(14) 0.7414(4) 0.0215(11) Uani d . 1
C C5'A 0.3477(4) 0.77735(13) 0.6205(4) 0.0265(11) Uani d . 1
H H5'A 0.3351 0.8064 0.5905 0.032 Uiso calc R 1
C C6'A 0.3696(5) 0.74235(14) 0.5456(4) 0.0259(11) Uani d . 1
H H6'A 0.3744 0.7477 0.4631 0.031 Uiso calc R 1
S S1B 0.36151(11) 0.02678(3) 0.20279(10) 0.0170(2) Uani d . 1
O O1B 0.4725(3) 0.06109(9) 0.1597(3) 0.0197(7) Uani d . 1
O O2B 0.3431(3) -0.00442(9) 0.0931(3) 0.0180(7) Uani d . 1
O O3B 0.2310(3) 0.04755(8) 0.2178(3) 0.0214(7) Uani d . 1
O O4B 0.4277(3) 0.00352(10) 0.2956(3) 0.0210(7) Uani d . 1
Cl Cl1B 0.29897(13) 0.31088(4) -0.42521(12) 0.0308(3) Uani d . 1
Cl Cl2B 0.30154(11) -0.06864(4) -0.10670(11) 0.0226(3) Uani d . 1
Cl Cl3B 0.55924(11) -0.10661(4) -0.02190(12) 0.0258(3) Uani d . 1
Cl Cl4B 0.31521(12) -0.10380(4) 0.12863(11) 0.0249(3) Uani d . 1
C C1B 0.3812(5) 0.16175(14) -0.0805(4) 0.0198(10) Uani d . 1
C C2B 0.4206(4) 0.12024(14) -0.1204(4) 0.0201(10) Uani d . 1
H H2B 0.4293 0.1149 -0.2027 0.024 Uiso calc R 1
C C3B 0.4471(4) 0.08652(15) -0.0409(5) 0.0223(11) Uani d . 1
H H3B 0.4745 0.0581 -0.0680 0.027 Uiso calc R 1
C C4B 0.4335(4) 0.09461(14) 0.0765(5) 0.0183(10) Uani d . 1
C C5B 0.3896(4) 0.13457(13) 0.1210(4) 0.0225(10) Uani d . 1
H H5B 0.3788 0.1390 0.2035 0.027 Uiso calc R 1
C C6B 0.3617(5) 0.16827(13) 0.0406(4) 0.0218(10) Uani d . 1
H H6B 0.3291 0.1960 0.0684 0.026 Uiso calc R 1
C C7B 0.4627(4) -0.03186(14) 0.0616(4) 0.0182(10) Uani d . 1
H H7B1 0.5231 -0.0362 0.1313 0.022 Uiso calc R 1
H H7B2 0.5177 -0.0173 -0.0011 0.022 Uiso calc R 1
C C8B 0.4097(4) -0.07557(14) 0.0186(4) 0.0171(10) Uani d . 1
C C1'B 0.3608(4) 0.19884(14) -0.1657(4) 0.0189(10) Uani d . 1
C C2'B 0.2482(5) 0.22865(12) -0.1553(4) 0.0239(10) Uani d . 1
H H2'B 0.1834 0.2250 -0.0928 0.029 Uiso calc R 1
C C3'B 0.2307(5) 0.26276(13) -0.2336(4) 0.0236(10) Uani d . 1
H H3'B 0.1553 0.2827 -0.2245 0.028 Uiso calc R 1
C C4'B 0.3228(5) 0.26804(14) -0.3252(4) 0.0226(11) Uani d . 1
C C5'B 0.4350(5) 0.23942(14) -0.3388(4) 0.0247(11) Uani d . 1
H H5'B 0.4992 0.2435 -0.4016 0.030 Uiso calc R 1
C C6'B 0.4515(5) 0.20517(14) -0.2599(4) 0.0243(10) Uani d . 1
H H6'B 0.5270 0.1853 -0.2700 0.029 Uiso calc R 1

loop_
_atom_site_aniso_label
_atom_site_aniso_U_11
_atom_site_aniso_U_22
_atom_site_aniso_U_33
_atom_site_aniso_U_12
_atom_site_aniso_U_13
_atom_site_aniso_U_23
S1A 0.0188(5) 0.0180(6) 0.0177(6) -0.0007(4) 0.0011(5) 0.0019(5)
O1A 0.0170(15) 0.0174(15) 0.0223(18) -0.0042(12) 0.0023(14) 0.0009(14)
O2A 0.0143(14) 0.0185(15) 0.0160(18) -0.0006(12) 0.0034(14) 0.0059(14)
O3A 0.0188(15) 0.0225(15) 0.0270(19) 0.0033(14) -0.0026(15) 0.0035(15)
O4A 0.0294(17) 0.0197(16) 0.0167(18) 0.0004(14) 0.0044(14) -0.0007(14)
Cl1A 0.0430(7) 0.0242(6) 0.0323(7) -0.0018(5) -0.0001(6) -0.0100(6)
Cl2A 0.0281(6) 0.0220(6) 0.0245(7) -0.0004(5) -0.0071(5) -0.0060(5)
Cl3A 0.0226(6) 0.0234(6) 0.0289(7) 0.0048(5) -0.0031(5) 0.0023(5)
Cl4A 0.0253(6) 0.0273(6) 0.0227(6) 0.0025(5) 0.0079(5) 0.0047(5)
C1A 0.019(2) 0.020(2) 0.016(2) 0.0015(18) -0.003(2) 0.000(2)
C2A 0.031(3) 0.018(2) 0.027(3) -0.001(2) 0.002(2) 0.007(2)
C3A 0.029(3) 0.026(2) 0.022(3) 0.001(2) 0.006(2) 0.005(2)
C4A 0.015(2) 0.013(2) 0.023(3) 0.0012(17) -0.001(2) -0.0001(19)
C5A 0.022(2) 0.020(2) 0.016(2) 0.0024(18) 0.002(2) 0.002(2)
C6A 0.017(2) 0.019(2) 0.024(3) -0.0005(19) -0.002(2) 0.002(2)
C7A 0.017(2) 0.020(2) 0.014(2) 0.0019(19) -0.0016(19) 0.002(2)
C8A 0.014(2) 0.018(2) 0.020(3) 0.0034(18) 0.002(2) 0.003(2)
C1'A 0.019(2) 0.020(2) 0.021(3) -0.0009(19) 0.001(2) 0.005(2)
C2'A 0.030(3) 0.016(2) 0.023(2) 0.0041(19) 0.003(2) 0.001(2)
C3'A 0.030(3) 0.028(3) 0.026(3) 0.004(2) 0.001(2) 0.001(2)
C4'A 0.022(2) 0.019(2) 0.023(3) -0.0030(18) -0.004(2) -0.010(2)
C5'A 0.030(3) 0.015(2) 0.035(3) -0.0022(19) 0.000(2) 0.000(2)
C6'A 0.028(3) 0.020(2) 0.029(3) 0.001(2) 0.003(2) 0.001(2)
S1B 0.0177(5) 0.0161(5) 0.0173(6) -0.0012(4) -0.0013(5) 0.0001(5)
O1B 0.0210(15) 0.0143(15) 0.0237(19) -0.0025(13) -0.0017(14) 0.0024(14)
O2B 0.0156(15) 0.0191(16) 0.0192(19) 0.0025(12) -0.0009(15) -0.0058(14)
O3B 0.0179(15) 0.0198(15) 0.0265(18) 0.0001(13) -0.0005(15) -0.0040(15)
O4B 0.0246(16) 0.0219(17) 0.0166(18) 0.0001(14) -0.0045(14) 0.0031(15)
Cl1B 0.0450(8) 0.0191(6) 0.0285(7) -0.0008(5) -0.0068(6) 0.0054(5)
Cl2B 0.0221(5) 0.0255(6) 0.0203(6) -0.0011(5) -0.0054(5) -0.0012(5)
Cl3B 0.0193(6) 0.0255(6) 0.0326(7) 0.0056(5) -0.0011(5) -0.0071(6)
Cl4B 0.0291(6) 0.0221(6) 0.0235(6) -0.0017(5) 0.0031(5) 0.0044(5)
C1B 0.021(2) 0.014(2) 0.024(3) -0.0032(18) 0.002(2) -0.003(2)
C2B 0.022(2) 0.016(2) 0.022(3) -0.0002(19) 0.002(2) -0.003(2)
C3B 0.016(2) 0.020(2) 0.031(3) 0.0001(18) 0.002(2) -0.003(2)
C4B 0.015(2) 0.016(2) 0.024(3) 0.0002(18) -0.003(2) 0.004(2)
C5B 0.026(2) 0.022(2) 0.020(2) -0.0012(19) 0.001(2) -0.003(2)
C6B 0.026(2) 0.011(2) 0.028(3) 0.0037(19) 0.003(2) -0.0006(19)
C7B 0.015(2) 0.018(2) 0.022(3) 0.0026(19) -0.002(2) -0.004(2)
C8B 0.015(2) 0.018(2) 0.019(2) 0.0035(18) 0.001(2) 0.004(2)
C1'B 0.024(2) 0.014(2) 0.019(3) -0.0047(18) -0.002(2) -0.002(2)
C2'B 0.021(2) 0.022(2) 0.029(3) -0.0005(19) 0.005(2) -0.002(2)
C3'B 0.029(3) 0.015(2) 0.026(3) 0.0048(19) -0.003(2) -0.0025(19)
C4'B 0.030(3) 0.014(2) 0.024(3) -0.0054(19) -0.013(2) 0.000(2)
C5'B 0.029(3) 0.026(2) 0.019(2) -0.011(2) 0.001(2) 0.002(2)
C6'B 0.026(2) 0.020(2) 0.027(3) -0.001(2) 0.003(2) -0.005(2)

loop_
_atom_type_symbol
_atom_type_description
_atom_type_scat_dispersion_real
_atom_type_scat_dispersion_imag
_atom_type_scat_source
C C 0.0033 0.0016 'International Tables Vol C Tables 4.2.6.8 and 6.1.1.4'
H H 0.0000 0.0000 'International Tables Vol C Tables 4.2.6.8 and 6.1.1.4'
O O 0.0106 0.0060 'International Tables Vol C Tables 4.2.6.8 and 6.1.1.4'
S S 0.1246 0.1234 'International Tables Vol C Tables 4.2.6.8 and 6.1.1.4'
Cl Cl 0.1484 0.1585 'International Tables Vol C Tables 4.2.6.8 and 6.1.1.4'

loop_
_geom_angle_atom_site_label_1
_geom_angle_atom_site_label_2
_geom_angle_atom_site_label_3
_geom_angle
O3A S1A O4A 121.9(2)
O3A S1A O1A 110.81(17)
O4A S1A O1A 105.03(18)
O3A S1A O2A 104.68(17)
O4A S1A O2A 109.64(18)
O1A S1A O2A 103.31(17)
C4A O1A S1A 119.9(3)
C7A O2A S1A 116.3(2)
C6A C1A C2A 117.5(4)
C6A C1A C1'A 120.7(4)
C2A C1A C1'A 121.7(4)
C3A C2A C1A 121.1(4)
C3A C2A H2A 119.4
C1A C2A H2A 119.4
C4A C3A C2A 119.3(4)
C4A C3A H3A 120.3
C2A C3A H3A 120.3
C3A C4A C5A 122.0(4)
C3A C4A O1A 116.8(4)
C5A C4A O1A 120.9(4)
C4A C5A C6A 118.2(4)
C4A C5A H5A 120.9
C6A C5A H5A 120.9
C1A C6A C5A 121.8(4)
C1A C6A H6A 119.1
C5A C6A H6A 119.1
O2A C7A C8A 107.1(3)
O2A C7A H7A1 110.3
C8A C7A H7A1 110.3
O2A C7A H7A2 110.3
C8A C7A H7A2 110.3
H7A1 C7A H7A2 108.5
C7A C8A Cl4A 110.8(3)
C7A C8A Cl3A 105.5(3)
Cl4A C8A Cl3A 110.6(3)
C7A C8A Cl2A 111.2(3)
Cl4A C8A Cl2A 109.3(2)
Cl3A C8A Cl2A 109.5(2)
C6'A C1'A C2'A 117.9(4)
C6'A C1'A C1A 121.3(4)
C2'A C1'A C1A 120.9(4)
C3'A C2'A C1'A 120.9(4)
C3'A C2'A H2'A 119.5
C1'A C2'A H2'A 119.5
C4'A C3'A C2'A 119.0(4)
C4'A C3'A H3'A 120.5
C2'A C3'A H3'A 120.5
C3'A C4'A C5'A 121.6(4)
C3'A C4'A Cl1A 119.3(4)
C5'A C4'A Cl1A 119.1(4)
C6'A C5'A C4'A 118.5(4)
C6'A C5'A H5'A 120.8
C4'A C5'A H5'A 120.8
C5'A C6'A C1'A 122.1(5)
C5'A C6'A H6'A 118.9
C1'A C6'A H6'A 118.9
O3B S1B O4B 122.1(2)
O3B S1B O1B 110.36(16)
O4B S1B O1B 104.70(17)
O3B S1B O2B 105.19(17)
O4B S1B O2B 109.83(18)
O1B S1B O2B 103.20(17)
C4B O1B S1B 119.7(3)
C7B O2B S1B 116.5(3)
C2B C1B C6B 118.9(4)
C2B C1B C1'B 120.4(4)
C6B C1B C1'B 120.7(4)
C3B C2B C1B 120.4(5)
C3B C2B H2B 119.8
C1B C2B H2B 119.8
C4B C3B C2B 119.1(5)
C4B C3B H3B 120.5
C2B C3B H3B 120.5
C3B C4B C5B 123.1(5)
C3B C4B O1B 119.4(4)
C5B C4B O1B 117.4(4)
C4B C5B C6B 117.6(4)
C4B C5B H5B 121.2
C6B C5B H5B 121.2
C5B C6B C1B 120.8(4)
C5B C6B H6B 119.6
C1B C6B H6B 119.6
O2B C7B C8B 108.2(3)
O2B C7B H7B1 110.1
C8B C7B H7B1 110.1
O2B C7B H7B2 110.1
C8B C7B H7B2 110.1
H7B1 C7B H7B2 108.4
C7B C8B Cl4B 111.9(3)
C7B C8B Cl2B 110.8(3)
Cl4B C8B Cl2B 108.7(2)
C7B C8B Cl3B 105.9(3)
Cl4B C8B Cl3B 110.1(2)
Cl2B C8B Cl3B 109.4(3)
C6'B C1'B C2'B 117.2(4)
C6'B C1'B C1B 121.1(4)
C2'B C1'B C1B 121.7(4)
C3'B C2'B C1'B 121.3(4)
C3'B C2'B H2'B 119.4
C1'B C2'B H2'B 119.4
C2'B C3'B C4'B 119.8(4)
C2'B C3'B H3'B 120.1
C4'B C3'B H3'B 120.1
C3'B C4'B C5'B 120.8(4)
C3'B C4'B Cl1B 119.6(4)
C5'B C4'B Cl1B 119.6(4)
C6'B C5'B C4'B 119.0(4)
C6'B C5'B H5'B 120.5
C4'B C5'B H5'B 120.5
C5'B C6'B C1'B 121.9(4)
C5'B C6'B H6'B 119.0
C1'B C6'B H6'B 119.0

loop_
_geom_bond_atom_site_label_1
_geom_bond_atom_site_label_2
_geom_bond_distance
S1A O3A 1.408(3)
S1A O4A 1.415(3)
S1A O1A 1.568(3)
S1A O2A 1.571(3)
O1A C4A 1.427(5)
O2A C7A 1.459(5)
Cl1A C4'A 1.759(5)
Cl2A C8A 1.776(5)
Cl3A C8A 1.768(4)
Cl4A C8A 1.765(5)
C1A C6A 1.394(6)
C1A C2A 1.400(7)
C1A C1'A 1.493(6)
C2A C3A 1.383(6)
C2A H2A 0.9500
C3A C4A 1.370(6)
C3A H3A 0.9500
C4A C5A 1.373(7)
C5A C6A 1.395(6)
C5A H5A 0.9500
C6A H6A 0.9500
C7A C8A 1.524(6)
C7A H7A1 0.9900
C7A H7A2 0.9900
C1'A C6'A 1.386(6)
C1'A C2'A 1.406(7)
C2'A C3'A 1.387(6)
C2'A H2'A 0.9500
C3'A C4'A 1.372(6)
C3'A H3'A 0.9500
C4'A C5'A 1.392(7)
C5'A C6'A 1.374(6)
C5'A H5'A 0.9500
C6'A H6'A 0.9500
S1B O3B 1.415(3)
S1B O4B 1.417(3)
S1B O1B 1.568(3)
S1B O2B 1.571(3)
O1B C4B 1.435(5)
O2B C7B 1.464(5)
Cl1B C4'B 1.738(5)
Cl2B C8B 1.773(5)
Cl3B C8B 1.780(4)
Cl4B C8B 1.764(5)
C1B C2B 1.388(6)
C1B C6B 1.399(6)
C1B C1'B 1.494(6)
C2B C3B 1.386(6)
C2B H2B 0.9500
C3B C4B 1.358(7)
C3B H3B 0.9500
C4B C5B 1.377(6)
C5B C6B 1.394(6)
C5B H5B 0.9500
C6B H6B 0.9500
C7B C8B 1.499(6)
C7B H7B1 0.9900
C7B H7B2 0.9900
C1'B C6'B 1.392(6)
C1'B C2'B 1.416(6)
C2'B C3'B 1.371(6)
C2'B H2'B 0.9500
C3'B C4'B 1.375(7)
C3'B H3'B 0.9500
C4'B C5'B 1.394(6)
C5'B C6'B 1.379(6)
C5'B H5'B 0.9500
C6'B H6'B 0.9500

loop_
_geom_torsion_atom_site_label_1
_geom_torsion_atom_site_label_2
_geom_torsion_atom_site_label_3
_geom_torsion_atom_site_label_4
_geom_torsion
O3A S1A O1A C4A 32.4(4)
O4A S1A O1A C4A 165.9(3)
O2A S1A O1A C4A -79.2(3)
O3A S1A O2A C7A -176.8(3)
O4A S1A O2A C7A 50.8(3)
O1A S1A O2A C7A -60.8(3)
C6A C1A C2A C3A 2.1(7)
C1'A C1A C2A C3A -179.8(4)
C1A C2A C3A C4A -1.6(7)
C2A C3A C4A C5A -0.3(7)
C2A C3A C4A O1A -174.5(4)
S1A O1A C4A C3A -116.3(4)
S1A O1A C4A C5A 69.5(5)
C3A C4A C5A C6A 1.6(7)
O1A C4A C5A C6A 175.5(4)
C2A C1A C6A C5A -0.8(6)
C1'A C1A C6A C5A -179.0(4)
C4A C5A C6A C1A -1.0(7)
S1A O2A C7A C8A -146.0(3)
O2A C7A C8A Cl4A -55.9(4)
O2A C7A C8A Cl3A -175.6(3)
O2A C7A C8A Cl2A 65.8(4)
C6A C1A C1'A C6'A -162.8(4)
C2A C1A C1'A C6'A 19.1(7)
C6A C1A C1'A C2'A 18.2(6)
C2A C1A C1'A C2'A -159.9(4)
C6'A C1'A C2'A C3'A -0.1(7)
C1A C1'A C2'A C3'A 178.9(4)
C1'A C2'A C3'A C4'A -0.7(7)
C2'A C3'A C4'A C5'A 2.0(7)
C2'A C3'A C4'A Cl1A -178.0(3)
C3'A C4'A C5'A C6'A -2.5(7)
Cl1A C4'A C5'A C6'A 177.6(3)
C4'A C5'A C6'A C1'A 1.6(7)
C2'A C1'A C6'A C5'A -0.4(7)
C1A C1'A C6'A C5'A -179.4(4)
O3B S1B O1B C4B -38.3(4)
O4B S1B O1B C4B -171.3(3)
O2B S1B O1B C4B 73.7(3)
O3B S1B O2B C7B -177.1(3)
O4B S1B O2B C7B -44.0(4)
O1B S1B O2B C7B 67.2(3)
C6B C1B C2B C3B -3.4(7)
C1'B C1B C2B C3B 176.3(4)
C1B C2B C3B C4B 0.3(6)
C2B C3B C4B C5B 2.3(7)
C2B C3B C4B O1B -174.6(4)
S1B O1B C4B C3B -90.7(4)
S1B O1B C4B C5B 92.3(4)
C3B C4B C5B C6B -1.6(7)
O1B C4B C5B C6B 175.3(4)
C4B C5B C6B C1B -1.6(7)
C2B C1B C6B C5B 4.0(7)
C1'B C1B C6B C5B -175.7(4)
S1B O2B C7B C8B 143.8(3)
O2B C7B C8B Cl4B -61.5(4)
O2B C7B C8B Cl2B 59.9(4)
O2B C7B C8B Cl3B 178.4(3)
C2B C1B C1'B C6'B -41.0(6)
C6B C1B C1'B C6'B 138.6(5)
C2B C1B C1'B C2'B 138.2(5)
C6B C1B C1'B C2'B -42.1(6)
C6'B C1'B C2'B C3'B -1.1(7)
C1B C1'B C2'B C3'B 179.6(4)
C1'B C2'B C3'B C4'B 0.9(7)
C2'B C3'B C4'B C5'B -0.8(7)
C2'B C3'B C4'B Cl1B 179.2(3)
C3'B C4'B C5'B C6'B 0.9(7)
Cl1B C4'B C5'B C6'B -179.0(3)
C4'B C5'B C6'B C1'B -1.2(7)
C2'B C1'B C6'B C5'B 1.3(7)
C1B C1'B C6'B C5'B -179.5(4)

loop_
_cod_related_entry_id
_cod_related_entry_database
_cod_related_entry_code
1 ChemSpider 24741234
